data_7220130
loop_
_publ_author_name
'Li, Qiao-Yun'
'Tian, He'
'Li, Xiu Yun'
'Zou, Jian Hua'
'Mei, Guo Dong'
'Qiu, Li Jun'
'Wei, Bo'
'Yang, Gao-Wen'

_publ_section_title
;
 Substituted group directed assembly of zinc coordination compounds based
 on bifunctional ligands, from mono, di to tristetrazole-carboxylate
;
_journal_name_full 'RSC Adv.'
_journal_paper_doi 10.1039/C5RA03848K
_journal_year 2015
_chemical_formula_moiety 'C6 H12 N10 O8 Zn'
_chemical_formula_sum 'C6 H12 N10 O8 Zn'
_chemical_formula_weight 417.65
_chemical_name_systematic
; 
 ? 
;
_space_group_IT_number 2
_symmetry_cell_setting triclinic
_symmetry_space_group_name_Hall '-P 1'
_symmetry_space_group_name_H-M 'P -1'
_atom_sites_solution_hydrogens geom
_atom_sites_solution_primary direct
_atom_sites_solution_secondary difmap
_audit_creation_method SHELXL-97
_audit_update_record
;
2015-02-03 deposited with the CCDC.
2015-04-16 downloaded from the CCDC.
;
_cell_angle_alpha 78.70(3)
_cell_angle_beta 82.88(3)
_cell_angle_gamma 75.59(3)
_cell_formula_units_Z 1
_cell_length_a 6.1124(12)
_cell_length_b 6.6178(13)
_cell_length_c 9.6089(19)
_cell_measurement_temperature 291(2)
_cell_volume 368.00(14)
_computing_molecular_graphics 'SHELXL-97 (Sheldrick, 1997)'
_computing_publication_material 'SHELXL-97 (Sheldrick, 1997)'
_computing_structure_refinement 'SHELXL-97 (Sheldrick, 1997)'
_computing_structure_solution 'SHELXS-97 (Sheldrick, 1990)'
_diffrn_ambient_temperature 291(2)
_diffrn_measured_fraction_theta_full 0.998
_diffrn_measured_fraction_theta_max 0.998
_diffrn_measurement_device_type 'Rigaku mercury'
_diffrn_measurement_method \w
_diffrn_radiation_monochromator graphite
_diffrn_radiation_source 'fine-focus sealed tube'
_diffrn_radiation_type MoK\a
_diffrn_radiation_wavelength 0.71073
_diffrn_reflns_av_R_equivalents 0.0283
_diffrn_reflns_av_sigmaI/netI 0.0346
_diffrn_reflns_limit_h_max 7
_diffrn_reflns_limit_h_min -7
_diffrn_reflns_limit_k_max 8
_diffrn_reflns_limit_k_min -8
_diffrn_reflns_limit_l_max 12
_diffrn_reflns_limit_l_min -12
_diffrn_reflns_number 3869
_diffrn_reflns_theta_full 27.47
_diffrn_reflns_theta_max 27.47
_diffrn_reflns_theta_min 3.23
_diffrn_standards_decay_% 0
_diffrn_standards_interval_count 0
_diffrn_standards_number 0
_exptl_absorpt_coefficient_mu 1.737
_exptl_absorpt_correction_T_max 0.7226
_exptl_absorpt_correction_T_min 0.6908
_exptl_absorpt_correction_type multi-scan
_exptl_crystal_density_diffrn 1.885
_exptl_crystal_density_method 'not measured'
_exptl_crystal_F_000 212
_exptl_crystal_size_max 0.23
_exptl_crystal_size_mid 0.22
_exptl_crystal_size_min 0.20
_refine_diff_density_max 0.923
_refine_diff_density_min -0.827
_refine_diff_density_rms 0.113
_refine_ls_extinction_method none
_refine_ls_goodness_of_fit_ref 1.244
_refine_ls_hydrogen_treatment constr
_refine_ls_matrix_type full
_refine_ls_number_parameters 115
_refine_ls_number_reflns 1677
_refine_ls_number_restraints 0
_refine_ls_restrained_S_all 1.244
_refine_ls_R_factor_all 0.0470
_refine_ls_R_factor_gt 0.0430
_refine_ls_shift/su_max 0.004
_refine_ls_shift/su_mean 0.001
_refine_ls_structure_factor_coef Fsqd
_refine_ls_weighting_details 'calc w=1/[\s^2^(Fo^2^)+(0.1000P)^2^+0.0000P] where P=(Fo^2^+2Fc^2^)/3'
_refine_ls_weighting_scheme calc
_refine_ls_wR_factor_gt 0.1506
_refine_ls_wR_factor_ref 0.1530
_reflns_number_gt 1557
_reflns_number_total 1677
_reflns_threshold_expression >2sigma(I)
_cod_data_source_file c5ra03848k7.cif
_cod_data_source_block t
_cod_original_cell_volume 368.00(13)
_cod_database_code 7220130

loop_
_symmetry_equiv_pos_as_xyz
'x, y, z'
'-x, -y, -z'

loop_
_atom_site_label
_atom_site_type_symbol
_atom_site_fract_x
_atom_site_fract_y
_atom_site_fract_z
_atom_site_U_iso_or_equiv
_atom_site_adp_type
_atom_site_occupancy
_atom_site_symmetry_multiplicity
_atom_site_calc_flag
_atom_site_refinement_flags
Zn1 Zn 0.0000 1.0000 0.5000 0.0201(2) Uani 1 2 d S
O1 O 0.2664(4) 0.7692(4) 0.4319(3) 0.0257(5) Uani 1 1 d .
O2 O 0.4814(4) 0.9686(4) 0.2911(2) 0.0245(5) Uani 1 1 d .
N1 N 0.9255(5) 0.7597(5) -0.0104(3) 0.0252(6) Uani 1 1 d .
N2 N 1.0661(5) 0.6908(5) 0.0983(3) 0.0273(6) Uani 1 1 d .
N3 N 0.9642(5) 0.6129(5) 0.2143(3) 0.0240(6) Uani 1 1 d .
N4 N 0.7475(4) 0.6284(4) 0.1836(3) 0.0200(6) Uani 1 1 d .
C1 C 0.5690(6) 0.5903(5) 0.2930(4) 0.0232(7) Uani 1 1 d .
C2 C 0.4298(5) 0.7944(5) 0.3408(3) 0.0191(6) Uani 1 1 d .
C3 C 0.7288(6) 0.7185(5) 0.0454(3) 0.0206(7) Uani 1 1 d .
N5 N 0.5391(5) 0.7551(5) -0.0218(3) 0.0294(7) Uani 1 1 d .
H5A H 0.5378 0.8110 -0.1105 0.035 Uiso 1 1 calc R
H5B H 0.4190 0.7226 0.0238 0.035 Uiso 1 1 calc R
O3 O 0.1916(4) 1.2381(4) 0.4451(3) 0.0271(6) Uani 1 1 d .
H3A H 0.1651 1.3117 0.3500 0.041 Uiso 1 1 d R
H3B H 0.3499 1.1726 0.4504 0.041 Uiso 1 1 d R
O4 O 0.1237(4) 0.9020(4) 0.7058(3) 0.0269(5) Uani 1 1 d .
H4A H 0.0591 0.7881 0.7571 0.040 Uiso 1 1 d R
H4B H 0.0819 1.0190 0.7566 0.040 Uiso 1 1 d R

loop_
_atom_site_aniso_label
_atom_site_aniso_U_11
_atom_site_aniso_U_22
_atom_site_aniso_U_33
_atom_site_aniso_U_23
_atom_site_aniso_U_13
_atom_site_aniso_U_12
Zn1 0.0167(3) 0.0210(3) 0.0205(3) -0.0025(2) 0.0027(2) -0.0035(2)
O1 0.0192(11) 0.0265(12) 0.0254(12) -0.0013(10) 0.0072(9) -0.0011(10)
O2 0.0246(12) 0.0240(12) 0.0222(12) -0.0005(9) 0.0032(9) -0.0059(10)
N1 0.0231(15) 0.0285(15) 0.0243(15) -0.0058(12) 0.0052(11) -0.0088(12)
N2 0.0198(14) 0.0315(16) 0.0312(16) -0.0071(13) 0.0026(12) -0.0077(12)
N3 0.0186(14) 0.0259(14) 0.0278(15) -0.0084(12) -0.0020(11) -0.0026(11)
N4 0.0148(12) 0.0224(13) 0.0194(13) -0.0021(11) 0.0023(10) -0.0009(10)
C1 0.0220(16) 0.0226(16) 0.0196(15) 0.0000(12) 0.0076(12) -0.0026(13)
C2 0.0172(14) 0.0211(15) 0.0146(14) -0.0006(12) -0.0012(11) 0.0015(12)
C3 0.0228(16) 0.0167(14) 0.0202(15) -0.0042(12) 0.0026(12) -0.0024(12)
N5 0.0243(15) 0.0373(17) 0.0246(15) 0.0069(13) -0.0044(11) -0.0115(13)
O3 0.0241(12) 0.0257(12) 0.0303(13) -0.0021(10) 0.0002(10) -0.0069(10)
O4 0.0298(13) 0.0296(13) 0.0224(12) -0.0034(10) -0.0005(10) -0.0105(11)

loop_
_atom_type_symbol
_atom_type_description
_atom_type_scat_dispersion_real
_atom_type_scat_dispersion_imag
_atom_type_scat_source
C C 0.0033 0.0016 'International Tables Vol C Tables 4.2.6.8 and 6.1.1.4'
H H 0.0000 0.0000 'International Tables Vol C Tables 4.2.6.8 and 6.1.1.4'
N N 0.0061 0.0033 'International Tables Vol C Tables 4.2.6.8 and 6.1.1.4'
O O 0.0106 0.0060 'International Tables Vol C Tables 4.2.6.8 and 6.1.1.4'
Zn Zn 0.2839 1.4301 'International Tables Vol C Tables 4.2.6.8 and 6.1.1.4'

loop_
_geom_angle_atom_site_label_1
_geom_angle_atom_site_label_2
_geom_angle_atom_site_label_3
_geom_angle
_geom_angle_site_symmetry_1
_geom_angle_site_symmetry_3
O1 Zn1 O1 180.00(13) 2_576 .
O1 Zn1 O4 92.70(10) 2_576 .
O1 Zn1 O4 87.30(10) . .
O1 Zn1 O4 87.30(10) 2_576 2_576
O1 Zn1 O4 92.70(10) . 2_576
O4 Zn1 O4 180.0 . 2_576
O1 Zn1 O3 92.67(10) 2_576 2_576
O1 Zn1 O3 87.33(10) . 2_576
O4 Zn1 O3 88.02(10) . 2_576
O4 Zn1 O3 91.98(10) 2_576 2_576
O1 Zn1 O3 87.33(10) 2_576 .
O1 Zn1 O3 92.67(10) . .
O4 Zn1 O3 91.98(10) . .
O4 Zn1 O3 88.02(10) 2_576 .
O3 Zn1 O3 180.000(1) 2_576 .
C2 O1 Zn1 128.0(2) . .
C3 N1 N2 105.1(3) . .
N3 N2 N1 111.9(3) . .
N2 N3 N4 106.1(3) . .
C3 N4 N3 107.9(3) . .
C3 N4 C1 128.6(3) . .
N3 N4 C1 122.5(3) . .
N4 C1 C2 112.3(3) . .
O2 C2 O1 125.2(3) . .
O2 C2 C1 120.5(3) . .
O1 C2 C1 114.3(3) . .
N1 C3 N5 126.9(3) . .
N1 C3 N4 109.0(3) . .
N5 C3 N4 124.1(3) . .
C3 N5 H5A 120.0 . .
C3 N5 H5B 120.0 . .
H5A N5 H5B 120.0 . .
Zn1 O3 H3A 109.4 . .
Zn1 O3 H3B 109.4 . .
H3A O3 H3B 109.5 . .
Zn1 O4 H4A 109.5 . .
Zn1 O4 H4B 109.4 . .
H4A O4 H4B 109.5 . .

loop_
_geom_bond_atom_site_label_1
_geom_bond_atom_site_label_2
_geom_bond_distance
_geom_bond_site_symmetry_2
Zn1 O1 2.074(2) 2_576
Zn1 O1 2.074(2) .
Zn1 O4 2.128(2) .
Zn1 O4 2.128(2) 2_576
Zn1 O3 2.138(2) 2_576
Zn1 O3 2.138(2) .
O1 C2 1.265(4) .
O2 C2 1.259(4) .
N1 C3 1.324(4) .
N1 N2 1.370(4) .
N2 N3 1.288(4) .
N3 N4 1.367(4) .
N4 C3 1.351(4) .
N4 C1 1.452(4) .
C1 C2 1.527(5) .
C3 N5 1.344(4) .
N5 H5A 0.8600 .
N5 H5B 0.8600 .
O3 H3A 0.9600 .
O3 H3B 0.9600 .
O4 H4A 0.9600 .
O4 H4B 0.9600 .
